data_2218839
loop_
_publ_author_name
'Cheng, Xiang-Wei'

_publ_section_title
;
 1-Acetyl-5,6-dimethoxyindoline at 123 K
;
_journal_coeditor_code WK2084
_journal_issue 7
_journal_name_full 'Acta Crystallographica Section E'
_journal_page_first o1309
_journal_paper_doi 10.1107/S1600536808017376
_journal_volume 64
_journal_year 2008
_chemical_formula_iupac 'C12 H15 N O3'
_chemical_formula_moiety 'C12 H15 N O3'
_chemical_formula_sum 'C12 H15 N O3'
_chemical_formula_weight 221.25
_chemical_name_systematic
;
1-Acetyl-5,6-dimethoxyindoline
;
_space_group_IT_number 62
_symmetry_cell_setting orthorhombic
_symmetry_space_group_name_Hall '-P 2ac 2n'
_symmetry_space_group_name_H-M 'P n m a'
_atom_sites_solution_hydrogens geom
_atom_sites_solution_primary direct
_atom_sites_solution_secondary difmap
_audit_creation_method SHELXL-97
_cell_angle_alpha 90.00
_cell_angle_beta 90.00
_cell_angle_gamma 90.00
_cell_formula_units_Z 4
_cell_length_a 18.541(4)
_cell_length_b 6.9572(15)
_cell_length_c 8.5582(17)
_cell_measurement_reflns_used 1054
_cell_measurement_temperature 123(2)
_cell_measurement_theta_max 25.0
_cell_measurement_theta_min 2.2
_cell_volume 1104.0(4)
_computing_cell_refinement 'SAINT (Bruker, 2002)'
_computing_data_collection 'SMART (Bruker, 2002)'
_computing_data_reduction 'SAINT (Bruker, 2002)'
_computing_molecular_graphics 'SHELXTL (Sheldrick, 2008)'
_computing_publication_material 'SHELXTL (Sheldrick, 2008)'
_computing_structure_refinement 'SHELXL97 (Sheldrick, 2008)'
_computing_structure_solution 'SHELXS97 (Sheldrick, 2008)'
_diffrn_ambient_temperature 123(2)
_diffrn_measured_fraction_theta_full 0.995
_diffrn_measured_fraction_theta_max 0.995
_diffrn_measurement_device_type 'Bruker SMART CCD area-detector'
_diffrn_measurement_method \w
_diffrn_radiation_monochromator graphite
_diffrn_radiation_source 'fine-focus sealed tube'
_diffrn_radiation_type MoK\a
_diffrn_radiation_wavelength 0.71073
_diffrn_reflns_av_R_equivalents 0.0275
_diffrn_reflns_av_sigmaI/netI 0.0257
_diffrn_reflns_limit_h_max 22
_diffrn_reflns_limit_h_min -20
_diffrn_reflns_limit_k_max 7
_diffrn_reflns_limit_k_min -8
_diffrn_reflns_limit_l_max 10
_diffrn_reflns_limit_l_min -10
_diffrn_reflns_number 11013
_diffrn_reflns_theta_full 25.01
_diffrn_reflns_theta_max 25.01
_diffrn_reflns_theta_min 2.20
_exptl_absorpt_coefficient_mu 0.096
_exptl_absorpt_correction_T_max 0.9764
_exptl_absorpt_correction_T_min 0.9627
_exptl_absorpt_correction_type multi-scan
_exptl_absorpt_process_details '(SADABS; Bruker, 2002)'
_exptl_crystal_colour colourless
_exptl_crystal_density_diffrn 1.331
_exptl_crystal_density_method 'not measured'
_exptl_crystal_description Block
_exptl_crystal_F_000 472
_exptl_crystal_size_max 0.29
_exptl_crystal_size_mid 0.26
_exptl_crystal_size_min 0.25
_refine_diff_density_max 0.407
_refine_diff_density_min -0.592
_refine_ls_extinction_method none
_refine_ls_goodness_of_fit_ref 1.403
_refine_ls_hydrogen_treatment constr
_refine_ls_matrix_type full
_refine_ls_number_parameters 97
_refine_ls_number_reflns 1054
_refine_ls_number_restraints 6
_refine_ls_restrained_S_all 1.583
_refine_ls_R_factor_all 0.0603
_refine_ls_R_factor_gt 0.0572
_refine_ls_shift/su_max 0.000
_refine_ls_shift/su_mean 0.000
_refine_ls_structure_factor_coef Fsqd
_refine_ls_weighting_details 'calc w=1/[\s^2^(Fo^2^)+(0.0677P)^2^+0.2P] where P=(Fo^2^+2Fc^2^)/3'
_refine_ls_weighting_scheme calc
_refine_ls_wR_factor_gt 0.1450
_refine_ls_wR_factor_ref 0.1481
_reflns_number_gt 964
_reflns_number_total 1054
_reflns_threshold_expression I>2\s(I)
_cod_data_source_file wk2084.cif
_cod_data_source_block I
_cod_depositor_comments
;
The following automatic conversions were performed:
'_symmetry_cell_setting' value 'Orthorhombic' changed to 'orthorhombic'
according to '/home/saulius/struct/CIF-dictionaries/cif_core.dic'
dictionary named 'cif_core.dic' version 2.4.1 from 2010-06-29.

Automatic conversion script
Id: cif_fix_enum 1527 2010-12-29 10:47:43Z saulius 

The following automatic conversions were performed:

'_symmetry_cell_setting' value 'Orthorhombic' changed to
'orthorhombic' according to
/home/saulius/struct/CIF-dictionaries/cif_core.dic dictionary named
'cif_core.dic' version 2.4.1 from 2010-06-29.

Automatic conversion script
Id: cif_fix_values 1715 2011-07-08 13:25:40Z adriana 
;
_cod_original_cell_volume 1103.9(4)
_cod_database_code 2218839
_cod_database_fobs_code 2218839

loop_
_symmetry_equiv_pos_as_xyz
'x, y, z'
'-x+1/2, -y, z+1/2'
'x+1/2, -y+1/2, -z+1/2'
'-x, y+1/2, -z'
'-x, -y, -z'
'x-1/2, y, -z-1/2'
'-x-1/2, y-1/2, z-1/2'
'x, -y-1/2, z'

loop_
_atom_site_type_symbol
_atom_site_label
_atom_site_fract_x
_atom_site_fract_y
_atom_site_fract_z
_atom_site_U_iso_or_equiv
_atom_site_adp_type
_atom_site_calc_flag
_atom_site_refinement_flags
_atom_site_occupancy
O O2 0.74869(9) 0.2500 0.6594(2) 0.0501(6) Uani d S 1
O O1 0.78145(11) 0.2500 0.9506(2) 0.0526(6) Uani d S 1
O O3 0.95611(11) 0.2500 0.2934(2) 0.0602(7) Uani d S 1
N N1 1.00964(12) 0.2500 0.5307(3) 0.0412(6) Uani d S 1
C C3 0.96484(14) 0.2500 0.7812(3) 0.0399(7) Uani d S 1
C C4 0.94640(14) 0.2500 0.6247(3) 0.0366(6) Uani d S 1
C C6 0.82118(14) 0.2500 0.6909(3) 0.0369(6) Uani d S 1
C C11 1.01159(15) 0.2500 0.3721(3) 0.0439(7) Uani d S 1
C C5 0.87457(14) 0.2500 0.5772(3) 0.0375(6) Uani d S 1
H H5 0.8626 0.2500 0.4717 0.045 Uiso calc SR 1
C C1 0.83923(14) 0.2500 0.8506(3) 0.0397(7) Uani d S 1
C C2 0.91147(14) 0.2500 0.8952(3) 0.0424(7) Uani d S 1
H H2 0.9239 0.2500 1.0005 0.051 Uiso calc SR 1
C C12 1.08471(16) 0.2500 0.2962(4) 0.0529(8) Uani d S 1
H H12A 1.1214 0.2500 0.3754 0.079 Uiso calc SR 1
H H12B 1.0897 0.3627 0.2324 0.079 Uiso calc PR 0.50
H H12C 1.0897 0.1373 0.2324 0.079 Uiso calc PR 0.50
C C9 1.04564(15) 0.2500 0.8003(4) 0.0515(8) Uani d S 1
H H9A 1.0616 0.1365 0.8563 0.062 Uiso calc PR 0.50
H H9B 1.0616 0.3635 0.8563 0.062 Uiso calc PR 0.50
C C8 0.72852(17) 0.2500 0.4986(3) 0.0595(9) Uani d S 1
H H8A 0.6769 0.2500 0.4902 0.089 Uiso calc SR 1
H H8B 0.7475 0.1373 0.4487 0.089 Uiso calc PR 0.50
H H8C 0.7475 0.3627 0.4487 0.089 Uiso calc PR 0.50
C C10 1.07441(15) 0.2500 0.6328(4) 0.0533(8) Uani d S 1
H H10A 1.1036 0.3633 0.6137 0.064 Uiso calc PR 0.50
H H10B 1.1036 0.1367 0.6137 0.064 Uiso calc PR 0.50
C C7 0.79744(19) 0.2500 1.1138(3) 0.0658(10) Uani d SD 1
H H7A 0.7533 0.2500 1.1723 0.099 Uiso calc SRD 1
H H7B 0.8249 0.3627 1.1394 0.099 Uiso calc PRD 0.50
H H7C 0.8249 0.1373 1.1394 0.099 Uiso calc PRD 0.50

loop_
_atom_site_aniso_label
_atom_site_aniso_U_11
_atom_site_aniso_U_22
_atom_site_aniso_U_33
_atom_site_aniso_U_12
_atom_site_aniso_U_13
_atom_site_aniso_U_23
O2 0.0326(11) 0.0844(15) 0.0334(10) 0.000 -0.0007(7) 0.000
O1 0.0446(12) 0.0827(15) 0.0304(10) 0.000 0.0041(8) 0.000
O3 0.0465(13) 0.0931(18) 0.0410(12) 0.000 0.0042(9) 0.000
N1 0.0325(12) 0.0470(14) 0.0440(13) 0.000 0.0020(9) 0.000
C3 0.0377(15) 0.0415(14) 0.0406(15) 0.000 -0.0061(11) 0.000
C4 0.0342(14) 0.0362(13) 0.0395(14) 0.000 0.0002(11) 0.000
C6 0.0317(13) 0.0443(14) 0.0348(13) 0.000 -0.0014(10) 0.000
C11 0.0416(16) 0.0437(15) 0.0463(14) 0.000 0.0065(13) 0.000
C5 0.0372(14) 0.0436(14) 0.0317(12) 0.000 -0.0019(11) 0.000
C1 0.0397(15) 0.0449(15) 0.0345(13) 0.000 0.0013(11) 0.000
C2 0.0474(16) 0.0484(16) 0.0313(13) 0.000 -0.0074(11) 0.000
C12 0.0473(18) 0.0518(17) 0.0595(18) 0.000 0.0154(14) 0.000
C9 0.0392(17) 0.0622(19) 0.0532(18) 0.000 -0.0133(13) 0.000
C8 0.0360(16) 0.105(3) 0.0374(15) 0.000 -0.0043(12) 0.000
C10 0.0319(15) 0.0640(19) 0.0639(19) 0.000 -0.0025(13) 0.000
C7 0.061(2) 0.105(3) 0.0311(14) 0.000 0.0030(14) 0.000

loop_
_atom_type_symbol
_atom_type_description
_atom_type_scat_dispersion_real
_atom_type_scat_dispersion_imag
_atom_type_scat_source
C C 0.0033 0.0016 'International Tables Vol C Tables 4.2.6.8 and 6.1.1.4'
H H 0.0000 0.0000 'International Tables Vol C Tables 4.2.6.8 and 6.1.1.4'
N N 0.0061 0.0033 'International Tables Vol C Tables 4.2.6.8 and 6.1.1.4'
O O 0.0106 0.0060 'International Tables Vol C Tables 4.2.6.8 and 6.1.1.4'

loop_
_geom_angle_atom_site_label_1
_geom_angle_atom_site_label_2
_geom_angle_atom_site_label_3
_geom_angle
C6 O2 C8 116.6(2)
C1 O1 C7 116.6(2)
C11 N1 C4 126.0(2)
C11 N1 C10 124.5(2)
C4 N1 C10 109.5(2)
C4 C3 C2 120.3(2)
C4 C3 C9 110.5(2)
C2 C3 C9 129.2(2)
C3 C4 C5 121.3(2)
C3 C4 N1 110.1(2)
C5 C4 N1 128.6(2)
O2 C6 C5 124.2(2)
O2 C6 C1 115.1(2)
C5 C6 C1 120.7(2)
O3 C11 N1 121.7(2)
O3 C11 C12 121.2(3)
N1 C11 C12 117.1(3)
C6 C5 C4 118.5(2)
C6 C5 H5 120.7
C4 C5 H5 120.7
O1 C1 C2 125.5(2)
O1 C1 C6 114.8(2)
C2 C1 C6 119.6(2)
C3 C2 C1 119.5(2)
C3 C2 H2 120.2
C1 C2 H2 120.2
C11 C12 H12A 109.5
C11 C12 H12B 109.5
H12A C12 H12B 109.5
C11 C12 H12C 109.5
H12A C12 H12C 109.5
H12B C12 H12C 109.5
C3 C9 C10 104.2(2)
C3 C9 H9A 110.9
C10 C9 H9A 110.9
C3 C9 H9B 110.9
C10 C9 H9B 110.9
H9A C9 H9B 108.9
O2 C8 H8A 109.5
O2 C8 H8B 109.5
H8A C8 H8B 109.5
O2 C8 H8C 109.5
H8A C8 H8C 109.5
H8B C8 H8C 109.5
N1 C10 C9 105.6(2)
N1 C10 H10A 110.6
C9 C10 H10A 110.6
N1 C10 H10B 110.6
C9 C10 H10B 110.6
H10A C10 H10B 108.7
O1 C7 H7A 109.5
O1 C7 H7B 109.5
H7A C7 H7B 109.5
O1 C7 H7C 109.5
H7A C7 H7C 109.5
H7B C7 H7C 109.5

loop_
_geom_bond_atom_site_label_1
_geom_bond_atom_site_label_2
_geom_bond_distance
O2 C6 1.371(3)
O2 C8 1.426(3)
O1 C1 1.371(3)
O1 C7 1.428(3)
O3 C11 1.230(3)
N1 C11 1.358(4)
N1 C4 1.422(3)
N1 C10 1.485(4)
C3 C4 1.383(4)
C3 C2 1.389(4)
C3 C9 1.507(4)
C4 C5 1.392(4)
C6 C5 1.388(4)
C6 C1 1.408(4)
C11 C12 1.503(4)
C5 H5 0.9300
C1 C2 1.393(4)
C2 H2 0.9300
C12 H12A 0.9600
C12 H12B 0.9600
C12 H12C 0.9600
C9 C10 1.530(5)
C9 H9A 0.9700
C9 H9B 0.9700
C8 H8A 0.9600
C8 H8B 0.9600
C8 H8C 0.9600
C10 H10A 0.9700
C10 H10B 0.9700
C7 H7A 0.9600
C7 H7B 0.9600
C7 H7C 0.9600

loop_
_geom_hbond_atom_site_label_D
_geom_hbond_atom_site_label_H
_geom_hbond_atom_site_label_A
_geom_hbond_distance_DH
_geom_hbond_distance_HA
_geom_hbond_distance_DA
_geom_hbond_angle_DHA
_geom_hbond_publ_flag
C5 H5 O3 0.95 2.30 2.861(2) 117 yes
